data_4329678
loop_
_publ_author_name
'Atsushi Kobayashi'
'Yuki Fukuzawa'
'Ho-Chol Chang'
'Masako Kato'

_publ_contact_author_email akoba@sci.hokudai.ac.jp
_publ_contact_author_fax +81-11-706-3447
_publ_contact_author_name 'Atsushi Kobayashi'
_publ_contact_author_phone +81-11-706-3819
_publ_section_title
;
 Vapor-Controlled Linkage Isomerization of a Vapochromic
 Bis(thiocyanato)platinum(II) Complex: New External Stimuli To Control
 Isomerization Behavior
;
_journal_name_full 'Inorganic Chemistry'
_journal_page_first 7508
_journal_page_last 7519
_journal_paper_doi 10.1021/ic202734f
_journal_volume 51
_journal_year 2012
_chemical_formula_moiety 'C14 H8 N4 O4 Pt S2 '
_chemical_formula_sum 'C14 H8 N4 O4 Pt S2'
_chemical_formula_weight 555.45
_space_group_IT_number 14
_symmetry_cell_setting monoclinic
_symmetry_Int_Tables_number 14
_symmetry_space_group_name_Hall '-P 2ybc'
_symmetry_space_group_name_H-M 'P 1 21/c 1'
_cell_angle_alpha 90.0000
_cell_angle_beta 98.7993(13)
_cell_angle_gamma 90.0000
_cell_formula_units_Z 4
_cell_length_a 7.541(2)
_cell_length_b 9.180(3)
_cell_length_c 22.269(7)
_cell_measurement_reflns_used 4031
_cell_measurement_temperature 153.1
_cell_measurement_theta_max 27.5
_cell_measurement_theta_min 3.1
_cell_volume 1523.5(8)
_computing_cell_refinement CrystalClear
_computing_data_collection CrystalClear
_computing_data_reduction CrystalStructure
_computing_publication_material 'CrystalStructure 3.8'
_computing_structure_refinement SHELXL
_computing_structure_solution SIR2004
_diffrn_ambient_temperature 153.1
_diffrn_detector_area_resol_mean 7.31
_diffrn_measured_fraction_theta_full 0.992
_diffrn_measured_fraction_theta_max 0.992
_diffrn_measurement_device_type 'Rigaku Mercury'
_diffrn_measurement_method \w
_diffrn_radiation_type 'Mo K\a'
_diffrn_radiation_wavelength 0.71070
_diffrn_reflns_av_R_equivalents 0.038
_diffrn_reflns_limit_h_max 9
_diffrn_reflns_limit_h_min -7
_diffrn_reflns_limit_k_max 11
_diffrn_reflns_limit_k_min -9
_diffrn_reflns_limit_l_max 28
_diffrn_reflns_limit_l_min -28
_diffrn_reflns_number 11637
_diffrn_reflns_theta_full 27.48
_diffrn_reflns_theta_max 27.48
_exptl_absorpt_coefficient_mu 9.478
_exptl_absorpt_correction_T_max 0.150
_exptl_absorpt_correction_T_min 0.118
_exptl_absorpt_correction_type multi-scan
_exptl_absorpt_process_details 'Jacobson, R. (1998) Private communication'
_exptl_crystal_colour yellow
_exptl_crystal_density_diffrn 2.422
_exptl_crystal_description block
_exptl_crystal_F_000 1048.00
_exptl_crystal_size_max 0.20
_exptl_crystal_size_mid 0.20
_exptl_crystal_size_min 0.20
_refine_diff_density_max 4.06
_refine_diff_density_min -1.66
_refine_ls_extinction_method none
_refine_ls_goodness_of_fit_ref 1.151
_refine_ls_hydrogen_treatment refall
_refine_ls_number_parameters 235
_refine_ls_number_reflns 3463
_refine_ls_R_factor_gt 0.0439
_refine_ls_shift/su_max 0.0010
_refine_ls_structure_factor_coef Fsqd
_refine_ls_weighting_details 'w = 1/[\s^2^(Fo^2^)+(0.0237P)^2^+14.5890P] where P=(Fo^2^+2Fc^2^)/3'
_refine_ls_weighting_scheme calc
_refine_ls_wR_factor_ref 0.0882
_reflns_number_gt 3182
_reflns_number_total 3463
_reflns_threshold_expression F^2^>2.0\s(F^2^)
_cod_data_source_file ic202734f_si_001_1.cif
_cod_data_source_block '__1SN'
_cod_original_cell_volume 1523.4(8)
_cod_original_formula_sum 'C14 H8 N4 O4 Pt S2 '
_cod_database_code 4329678

loop_
_symmetry_equiv_pos_site_id
_symmetry_equiv_pos_as_xyz
1 +X,+Y,+Z
2 -X,1/2+Y,1/2-Z
3 -X,-Y,-Z
4 +X,1/2-Y,1/2+Z

loop_
_atom_site_label
_atom_site_type_symbol
_atom_site_fract_x
_atom_site_fract_y
_atom_site_fract_z
_atom_site_U_iso_or_equiv
_atom_site_adp_type
_atom_site_occupancy
_atom_site_symmetry_multiplicity
_atom_site_calc_flag
_atom_site_refinement_flags
Pt(1) Pt 0.28572(3) 0.10808(3) 0.784233(12) 0.02243(10) Uani 1.00 1 d .
S(1) S -0.3110(2) 0.0327(2) 0.68757(10) 0.0399(5) Uani 1.00 1 d .
S(2) S 0.2944(2) 0.2743(2) 0.70621(9) 0.0290(4) Uani 1.00 1 d .
O(1) O 1.1394(8) 0.3166(7) 0.9106(2) 0.0405(16) Uani 1.00 1 d .
O(2) O 1.1172(6) 0.1246(6) 0.9709(2) 0.0405(15) Uani 1.00 1 d .
O(3) O 0.2249(6) -0.4090(6) 1.0072(2) 0.0297(12) Uani 1.00 1 d .
O(4) O 0.5106(6) -0.3423(6) 1.0371(2) 0.0314(12) Uani 1.00 1 d .
N(1) N 0.5347(6) 0.1488(6) 0.8273(2) 0.0206(11) Uani 1.00 1 d .
N(2) N 0.2945(7) -0.0326(6) 0.8544(2) 0.0211(12) Uani 1.00 1 d .
N(3) N 0.0363(7) 0.0551(8) 0.7464(2) 0.0318(15) Uani 1.00 1 d .
N(4) N 0.2567(8) 0.0969(8) 0.6005(3) 0.0369(16) Uani 1.00 1 d .
C(1) C 0.6475(8) 0.2505(8) 0.8112(3) 0.0253(15) Uani 1.00 1 d .
C(2) C 0.8175(9) 0.2704(8) 0.8427(3) 0.0282(16) Uani 1.00 1 d .
C(3) C 0.8745(8) 0.1855(7) 0.8932(3) 0.0225(14) Uani 1.00 1 d .
C(4) C 0.7603(8) 0.0795(7) 0.9110(3) 0.0213(14) Uani 1.00 1 d .
C(5) C 0.5878(8) 0.0649(7) 0.8774(3) 0.0219(14) Uani 1.00 1 d .
C(6) C 0.4537(8) -0.0384(7) 0.8933(3) 0.0214(13) Uani 1.00 1 d .
C(7) C 0.4800(8) -0.1326(7) 0.9414(3) 0.0223(14) Uani 1.00 1 d .
C(8) C 0.3402(8) -0.2250(8) 0.9512(3) 0.0242(14) Uani 1.00 1 d .
C(9) C 0.1790(8) -0.2180(8) 0.9127(3) 0.0268(15) Uani 1.00 1 d .
C(10) C 0.1614(9) -0.1211(8) 0.8647(3) 0.0298(16) Uani 1.00 1 d .
C(11) C 1.0578(8) 0.2054(8) 0.9300(3) 0.0247(15) Uani 1.00 1 d .
C(12) C 0.3698(8) -0.3317(8) 1.0032(3) 0.0242(14) Uani 1.00 1 d .
C(13) C -0.1068(9) 0.0485(8) 0.7222(3) 0.0289(16) Uani 1.00 1 d .
C(14) C 0.2720(8) 0.1633(8) 0.6457(3) 0.0282(16) Uani 1.00 1 d .
H(1) H 0.6083 0.3104 0.7769 0.030 Uiso 1.00 1 c R
H(2) H 0.8949 0.3418 0.8298 0.034 Uiso 1.00 1 c R
H(3) H 0.7984 0.0186 0.9450 0.026 Uiso 1.00 1 c R
H(4) H 0.5917 -0.1352 0.9678 0.027 Uiso 1.00 1 c R
H(5) H 0.0816 -0.2788 0.9191 0.032 Uiso 1.00 1 c R
H(6) H 0.0506 -0.1171 0.8379 0.036 Uiso 1.00 1 c R
H(7) H 1.222(10) 0.316(9) 0.923(3) 0.02(2) Uiso 1.00 1 c .
H(8) H 0.254(10) -0.471(9) 1.032(3) 0.02(2) Uiso 1.00 1 c .

loop_
_atom_site_aniso_label
_atom_site_aniso_U_11
_atom_site_aniso_U_22
_atom_site_aniso_U_33
_atom_site_aniso_U_12
_atom_site_aniso_U_13
_atom_site_aniso_U_23
Pt(1) 0.01626(13) 0.02803(16) 0.02075(15) 0.00171(10) -0.00437(9) -0.00122(12)
S(1) 0.0241(9) 0.0519(13) 0.0395(12) -0.0016(8) -0.0081(8) 0.0039(10)
S(2) 0.0268(8) 0.0297(10) 0.0278(9) 0.0007(7) -0.0046(7) 0.0006(8)
O(1) 0.026(3) 0.044(3) 0.046(3) -0.015(2) -0.010(2) 0.014(3)
O(2) 0.027(2) 0.046(3) 0.042(3) -0.010(2) -0.015(2) 0.015(2)
O(3) 0.022(2) 0.035(3) 0.030(3) -0.007(2) -0.002(2) 0.004(2)
O(4) 0.022(2) 0.037(3) 0.033(3) -0.005(2) -0.002(2) 0.006(2)
N(1) 0.017(2) 0.022(3) 0.022(2) 0.000(2) 0.001(2) -0.001(2)
N(2) 0.020(2) 0.025(3) 0.017(2) -0.002(2) -0.001(2) -0.004(2)
N(3) 0.022(3) 0.053(4) 0.020(3) 0.009(2) -0.001(2) -0.001(3)
N(4) 0.034(3) 0.042(4) 0.032(3) 0.001(2) -0.002(2) -0.010(3)
C(1) 0.026(3) 0.027(3) 0.022(3) 0.002(2) -0.001(2) 0.004(3)
C(2) 0.025(3) 0.030(4) 0.027(3) -0.002(2) -0.003(2) 0.002(3)
C(3) 0.016(2) 0.025(3) 0.023(3) -0.002(2) -0.006(2) 0.002(2)
C(4) 0.018(2) 0.023(3) 0.022(3) -0.002(2) -0.000(2) -0.001(2)
C(5) 0.022(3) 0.024(3) 0.018(3) 0.001(2) -0.002(2) 0.000(2)
C(6) 0.019(2) 0.025(3) 0.019(3) -0.001(2) -0.002(2) -0.002(2)
C(7) 0.017(2) 0.023(3) 0.025(3) -0.002(2) -0.003(2) -0.004(2)
C(8) 0.022(3) 0.030(3) 0.021(3) -0.002(2) 0.003(2) -0.005(3)
C(9) 0.018(3) 0.031(4) 0.030(4) -0.007(2) 0.001(2) -0.000(3)
C(10) 0.018(3) 0.037(4) 0.031(4) -0.004(2) -0.008(2) 0.000(3)
C(11) 0.017(2) 0.026(3) 0.029(3) -0.001(2) -0.002(2) -0.001(3)
C(12) 0.019(3) 0.030(3) 0.023(3) 0.000(2) 0.002(2) -0.000(3)
C(13) 0.028(3) 0.033(4) 0.026(3) 0.003(3) 0.004(2) 0.003(3)
C(14) 0.015(3) 0.034(4) 0.035(4) -0.001(2) 0.000(2) 0.010(3)

loop_
_atom_type_symbol
_atom_type_description
_atom_type_scat_dispersion_real
_atom_type_scat_dispersion_imag
_atom_type_scat_source
C C 0.003 0.002
;
International Tables for Crystallography
(1992, Vol. C, Tables 4.2.6.8 and 6.1.1.4)
;
H H 0.000 0.000
;
International Tables for Crystallography
(1992, Vol. C, Table 6.1.1.4)
;
N N 0.006 0.003
;
International Tables for Crystallography
(1992, Vol. C, Tables 4.2.6.8 and 6.1.1.4)
;
O O 0.011 0.006
;
International Tables for Crystallography
(1992, Vol. C, Tables 4.2.6.8 and 6.1.1.4)
;
Pt Pt -1.703 8.390
;
International Tables for Crystallography
(1992, Vol. C, Tables 4.2.6.8 and 6.1.1.4)
;
S S 0.125 0.123
;
International Tables for Crystallography
(1992, Vol. C, Tables 4.2.6.8 and 6.1.1.4)
;

loop_
_geom_angle_atom_site_label_1
_geom_angle_atom_site_label_2
_geom_angle_atom_site_label_3
_geom_angle
_geom_angle_publ_flag
S(2) Pt(1) N(1) 95.96(17) yes
S(2) Pt(1) N(2) 176.29(15) yes
S(2) Pt(1) N(3) 88.7(2) yes
N(1) Pt(1) N(2) 80.3(2) yes
N(1) Pt(1) N(3) 175.4(2) yes
N(2) Pt(1) N(3) 95.0(2) yes
Pt(1) S(2) C(14) 101.0(2) yes
Pt(1) N(1) C(1) 125.7(4) yes
Pt(1) N(1) C(5) 114.9(4) yes
C(1) N(1) C(5) 119.4(5) yes
Pt(1) N(2) C(6) 115.9(4) yes
Pt(1) N(2) C(10) 125.7(4) yes
C(6) N(2) C(10) 118.4(5) yes
Pt(1) N(3) C(13) 168.7(7) yes
N(1) C(1) C(2) 122.2(6) yes
C(1) C(2) C(3) 119.3(6) yes
C(2) C(3) C(4) 119.7(5) yes
C(2) C(3) C(11) 121.2(6) yes
C(4) C(3) C(11) 119.1(6) yes
C(3) C(4) C(5) 118.5(6) yes
N(1) C(5) C(4) 120.9(6) yes
N(1) C(5) C(6) 115.8(5) yes
C(4) C(5) C(6) 123.3(6) yes
N(2) C(6) C(5) 113.0(5) yes
N(2) C(6) C(7) 121.9(6) yes
C(5) C(6) C(7) 125.1(5) yes
C(6) C(7) C(8) 118.9(5) yes
C(7) C(8) C(9) 119.4(6) yes
C(7) C(8) C(12) 119.2(5) yes
C(9) C(8) C(12) 121.4(6) yes
C(8) C(9) C(10) 118.9(6) yes
N(2) C(10) C(9) 122.5(5) yes
O(1) C(11) O(2) 126.4(6) yes
O(1) C(11) C(3) 111.0(6) yes
O(2) C(11) C(3) 122.6(6) yes
O(3) C(12) O(4) 124.9(6) yes
O(3) C(12) C(8) 112.0(5) yes
O(4) C(12) C(8) 123.1(6) yes
S(1) C(13) N(3) 177.9(8) yes
S(2) C(14) N(4) 174.1(7) yes
C(11) O(1) H(7) 110(7) no
C(12) O(3) H(8) 107(5) no
N(1) C(1) H(1) 118.9 no
C(2) C(1) H(1) 118.9 no
C(1) C(2) H(2) 120.3 no
C(3) C(2) H(2) 120.4 no
C(3) C(4) H(3) 120.7 no
C(5) C(4) H(3) 120.7 no
C(6) C(7) H(4) 120.5 no
C(8) C(7) H(4) 120.5 no
C(8) C(9) H(5) 120.6 no
C(10) C(9) H(5) 120.6 no
N(2) C(10) H(6) 118.7 no
C(9) C(10) H(6) 118.8 no

loop_
_geom_bond_atom_site_label_1
_geom_bond_atom_site_label_2
_geom_bond_distance
_geom_bond_publ_flag
Pt(1) S(2) 2.321(2) yes
Pt(1) N(1) 2.008(5) yes
Pt(1) N(2) 2.020(5) yes
Pt(1) N(3) 2.000(5) yes
S(1) C(13) 1.620(7) yes
S(2) C(14) 1.677(8) yes
O(1) C(11) 1.299(9) yes
O(2) C(11) 1.207(9) yes
O(3) C(12) 1.317(8) yes
O(4) C(12) 1.210(7) yes
N(1) C(1) 1.348(9) yes
N(1) C(5) 1.365(8) yes
N(2) C(6) 1.370(7) yes
N(2) C(10) 1.338(9) yes
N(3) C(13) 1.131(8) yes
N(4) C(14) 1.166(10) yes
C(1) C(2) 1.376(9) yes
C(2) C(3) 1.383(10) yes
C(3) C(4) 1.396(9) yes
C(3) C(11) 1.506(8) yes
C(4) C(5) 1.403(8) yes
C(5) C(6) 1.468(9) yes
C(6) C(7) 1.367(9) yes
C(7) C(8) 1.396(9) yes
C(8) C(9) 1.377(8) yes
C(8) C(12) 1.507(10) yes
C(9) C(10) 1.382(10) yes
O(1) H(7) 0.64(8) no
O(3) H(8) 0.79(8) no
C(1) H(1) 0.950 no
C(2) H(2) 0.950 no
C(4) H(3) 0.950 no
C(7) H(4) 0.950 no
C(9) H(5) 0.950 no
C(10) H(6) 0.950 no

loop_
_geom_contact_atom_site_label_1
_geom_contact_atom_site_label_2
_geom_contact_distance
_geom_contact_site_symmetry_2
S(1) S(2) 3.339(3) 2_546
S(1) O(1) 3.355(7) 2_646
S(1) N(4) 3.578(6) 1_455
S(1) C(1) 3.455(7) 1_455
S(1) C(9) 3.448(8) 2_556
S(1) C(14) 3.361(6) 1_455
S(2) S(1) 3.339(3) 2_556
S(2) C(5) 3.447(7) 2_656
S(2) C(6) 3.573(7) 2_656
S(2) C(13) 3.401(8) 2_556
O(1) S(1) 3.355(7) 2_656
O(1) O(3) 3.310(8) 1_665
O(1) O(4) 2.727(7) 3_757
O(2) O(2) 3.277(8) 3_757
O(2) O(4) 3.473(7) 3_757
O(2) N(2) 3.415(8) 1_655
O(2) C(4) 3.247(9) 3_757
O(2) C(7) 3.351(7) 3_757
O(2) C(9) 3.460(9) 1_655
O(2) C(10) 3.322(10) 1_655
O(3) O(1) 3.310(8) 1_445
O(3) O(4) 3.281(7) 3_647
O(3) N(4) 2.684(9) 4_545
O(3) C(3) 3.194(9) 3_657
O(3) C(4) 3.525(9) 3_657
O(3) C(11) 3.303(9) 3_657
O(4) O(1) 2.727(7) 3_757
O(4) O(2) 3.473(7) 3_757
O(4) O(3) 3.281(7) 3_647
O(4) O(4) 3.326(8) 3_647
O(4) N(1) 3.564(8) 3_657
O(4) N(4) 3.456(9) 4_545
O(4) C(4) 3.471(8) 3_657
O(4) C(5) 3.330(9) 3_657
O(4) C(11) 3.462(8) 3_757
O(4) C(12) 3.289(9) 3_647
N(1) O(4) 3.564(8) 3_657
N(2) O(2) 3.415(8) 1_455
N(2) C(11) 3.422(9) 1_455
N(3) C(2) 3.508(10) 1_455
N(3) C(2) 3.556(10) 2_646
N(4) S(1) 3.578(6) 1_655
N(4) O(3) 2.684(9) 4_544
N(4) O(4) 3.456(9) 4_544
N(4) C(2) 3.334(10) 2_646
N(4) C(7) 3.398(10) 2_656
N(4) C(12) 3.452(10) 4_544
C(1) S(1) 3.455(7) 1_655
C(1) C(13) 3.452(11) 1_655
C(2) N(3) 3.508(10) 1_655
C(2) N(3) 3.556(10) 2_656
C(2) N(4) 3.334(10) 2_656
C(2) C(13) 3.484(11) 1_655
C(3) O(3) 3.194(9) 3_657
C(3) C(12) 3.438(10) 3_657
C(4) O(2) 3.247(9) 3_757
C(4) O(3) 3.525(9) 3_657
C(4) O(4) 3.471(8) 3_657
C(4) C(8) 3.535(10) 3_657
C(4) C(12) 3.249(10) 3_657
C(5) S(2) 3.447(7) 2_646
C(5) O(4) 3.330(9) 3_657
C(5) C(12) 3.593(10) 3_657
C(6) S(2) 3.573(7) 2_646
C(7) O(2) 3.351(7) 3_757
C(7) N(4) 3.398(10) 2_646
C(7) C(7) 3.548(9) 3_657
C(7) C(14) 3.446(10) 2_646
C(8) C(4) 3.535(10) 3_657
C(9) S(1) 3.448(8) 2_546
C(9) O(2) 3.460(9) 1_455
C(10) O(2) 3.322(10) 1_455
C(10) C(11) 3.472(10) 1_455
C(10) C(13) 3.587(11) 2_546
C(11) O(3) 3.303(9) 3_657
C(11) O(4) 3.462(8) 3_757
C(11) N(2) 3.422(9) 1_655
C(11) C(10) 3.472(10) 1_655
C(12) O(4) 3.289(9) 3_647
C(12) N(4) 3.452(10) 4_545
C(12) C(3) 3.438(10) 3_657
C(12) C(4) 3.249(10) 3_657
C(12) C(5) 3.593(10) 3_657
C(13) S(2) 3.401(8) 2_546
C(13) C(1) 3.452(11) 1_455
C(13) C(2) 3.484(11) 1_455
C(13) C(10) 3.587(11) 2_556
C(14) S(1) 3.361(6) 1_655
C(14) C(7) 3.446(10) 2_656
Pt(1) H(1) 3.208 2_646
S(1) H(1) 3.347 1_455
S(1) H(1) 3.218 2_546
S(1) H(5) 3.589 2_556
S(1) H(7) 3.31(8) 2_646
S(2) H(6) 2.818 2_556
O(1) H(4) 3.541 3_757
O(1) H(8) 3.33(8) 1_665
O(2) H(3) 2.297 3_757
O(2) H(4) 2.404 3_757
O(2) H(5) 3.374 3_657
O(3) H(7) 3.14(8) 1_445
O(4) H(7) 2.09(7) 3_757
O(4) H(8) 3.05(8) 3_647
N(2) H(1) 3.438 2_646
N(3) H(1) 3.595 2_646
N(3) H(2) 3.481 1_455
N(3) H(2) 2.693 2_646
N(3) H(6) 3.554 2_556
N(4) H(2) 3.121 2_646
N(4) H(4) 3.193 2_656
N(4) H(5) 2.768 2_556
N(4) H(8) 1.92(8) 4_544
C(2) H(8) 3.46(8) 3_657
C(3) H(6) 3.391 1_655
C(3) H(8) 3.33(8) 3_657
C(4) H(6) 3.434 1_655
C(6) H(4) 3.543 3_657
C(7) H(4) 3.281 3_657
C(8) H(3) 3.282 3_657
C(11) H(3) 3.498 3_757
C(11) H(4) 3.279 3_757
C(11) H(6) 3.597 1_655
C(11) H(8) 3.58(8) 3_657
C(12) H(3) 3.414 3_657
C(12) H(7) 3.26(7) 3_757
C(12) H(8) 3.55(8) 3_647
C(13) H(1) 3.561 1_455
C(13) H(2) 2.839 2_646
C(13) H(5) 3.554 2_556
C(13) H(6) 3.401 2_556
C(14) H(2) 3.287 2_646
C(14) H(4) 3.414 2_656
C(14) H(5) 2.880 2_556
C(14) H(6) 3.223 2_556
C(14) H(8) 3.08(8) 4_544
H(1) Pt(1) 3.208 2_656
H(1) S(1) 3.347 1_655
H(1) S(1) 3.218 2_556
H(1) N(2) 3.438 2_656
H(1) N(3) 3.595 2_656
H(1) C(13) 3.561 1_655
H(2) N(3) 3.481 1_655
H(2) N(3) 2.693 2_656
H(2) N(4) 3.121 2_656
H(2) C(13) 2.839 2_656
H(2) C(14) 3.287 2_656
H(3) O(2) 2.297 3_757
H(3) C(8) 3.282 3_657
H(3) C(11) 3.498 3_757
H(3) C(12) 3.414 3_657
H(3) H(5) 3.567 1_655
H(3) H(6) 3.499 1_655
H(4) O(1) 3.541 3_757
H(4) O(2) 2.404 3_757
H(4) N(4) 3.193 2_646
H(4) C(6) 3.543 3_657
H(4) C(7) 3.281 3_657
H(4) C(11) 3.279 3_757
H(4) C(14) 3.414 2_646
H(4) H(4) 3.278 3_657
H(4) H(7) 3.100 3_757
H(5) S(1) 3.589 2_546
H(5) O(2) 3.374 3_657
H(5) N(4) 2.768 2_546
H(5) C(13) 3.554 2_546
H(5) C(14) 2.880 2_546
H(5) H(3) 3.567 1_455
H(6) S(2) 2.818 2_546
H(6) N(3) 3.554 2_546
H(6) C(3) 3.391 1_455
H(6) C(4) 3.434 1_455
H(6) C(11) 3.597 1_455
H(6) C(13) 3.401 2_546
H(6) C(14) 3.223 2_546
H(6) H(3) 3.499 1_455
H(7) S(1) 3.31(8) 2_656
H(7) O(3) 3.14(8) 1_665
H(7) O(4) 2.09(7) 3_757
H(7) C(12) 3.26(7) 3_757
H(7) H(4) 3.100 3_757
H(7) H(8) 3.09(12) 1_665
H(8) O(1) 3.33(8) 1_445
H(8) O(4) 3.05(8) 3_647
H(8) N(4) 1.92(8) 4_545
H(8) C(2) 3.46(8) 3_657
H(8) C(3) 3.33(8) 3_657
H(8) C(11) 3.58(8) 3_657
H(8) C(12) 3.55(8) 3_647
H(8) C(14) 3.08(8) 4_545
H(8) H(7) 3.09(12) 1_445

loop_
_geom_torsion_atom_site_label_1
_geom_torsion_atom_site_label_2
_geom_torsion_atom_site_label_3
_geom_torsion_atom_site_label_4
_geom_torsion
S(2) Pt(1) N(1) C(1) 3.2(6)
S(2) Pt(1) N(1) C(5) -177.7(4)
N(1) Pt(1) S(2) C(14) 117.3(2)
S(2) Pt(1) N(2) C(6) -3(3)
S(2) Pt(1) N(2) C(10) 179(2)
N(2) Pt(1) S(2) C(14) 118(2)
S(2) Pt(1) N(3) C(13) -33(3)
N(3) Pt(1) S(2) C(14) -62.4(3)
N(1) Pt(1) N(2) C(6) -2.5(4)
N(1) Pt(1) N(2) C(10) 179.3(6)
N(2) Pt(1) N(1) C(1) -176.7(6)
N(2) Pt(1) N(1) C(5) 2.3(4)
N(1) Pt(1) N(3) C(13) 150(3)
N(3) Pt(1) N(1) C(1) -180(2)
N(3) Pt(1) N(1) C(5) -0.5(17)
N(2) Pt(1) N(3) C(13) 147(3)
N(3) Pt(1) N(2) C(6) 177.3(5)
N(3) Pt(1) N(2) C(10) -1.0(6)
Pt(1) S(2) C(14) N(4) 178(5)
Pt(1) N(1) C(1) C(2) -179.1(5)
Pt(1) N(1) C(5) C(4) 178.5(5)
Pt(1) N(1) C(5) C(6) -1.9(7)
C(1) N(1) C(5) C(4) -2.4(10)
C(1) N(1) C(5) C(6) 177.3(6)
C(5) N(1) C(1) C(2) 1.9(10)
Pt(1) N(2) C(6) C(5) 2.2(7)
Pt(1) N(2) C(6) C(7) -177.6(5)
Pt(1) N(2) C(10) C(9) 177.9(5)
C(6) N(2) C(10) C(9) -0.3(10)
C(10) N(2) C(6) C(5) -179.4(6)
C(10) N(2) C(6) C(7) 0.8(10)
Pt(1) N(3) C(13) S(1) 164(18)
N(1) C(1) C(2) C(3) -1.2(11)
C(1) C(2) C(3) C(4) 1.0(11)
C(1) C(2) C(3) C(11) -178.7(7)
C(2) C(3) C(4) C(5) -1.6(10)
C(2) C(3) C(11) O(1) 5.6(10)
C(2) C(3) C(11) O(2) -173.2(7)
C(4) C(3) C(11) O(1) -174.1(6)
C(4) C(3) C(11) O(2) 7.2(11)
C(11) C(3) C(4) C(5) 178.1(6)
C(3) C(4) C(5) N(1) 2.3(10)
C(3) C(4) C(5) C(6) -177.4(6)
N(1) C(5) C(6) N(2) -0.2(7)
N(1) C(5) C(6) C(7) 179.6(6)
C(4) C(5) C(6) N(2) 179.5(6)
C(4) C(5) C(6) C(7) -0.8(11)
N(2) C(6) C(7) C(8) -0.3(9)
C(5) C(6) C(7) C(8) 180.0(6)
C(6) C(7) C(8) C(9) -0.7(10)
C(6) C(7) C(8) C(12) 178.5(6)
C(7) C(8) C(9) C(10) 1.2(11)
C(7) C(8) C(12) O(3) 178.8(6)
C(7) C(8) C(12) O(4) -0.5(11)
C(9) C(8) C(12) O(3) -2.0(10)
C(9) C(8) C(12) O(4) 178.7(7)
C(12) C(8) C(9) C(10) -178.0(7)
C(8) C(9) C(10) N(2) -0.7(11)
